data_7134361
loop_
_publ_author_name
'Kumari, Akanksha'
'Peddi, Balakrishna'
'Yildiz, Cem. B.'
'Majumdar, Moumita'

_publ_section_title
;
 An intramolecular phosphine-oxide stabilized germanium(iv) di-cation with
 enhanced Lewis acidity and catalytic applications
;
_journal_issue 35
_journal_name_full 'Chemical Communications'
_journal_page_first 6506
_journal_page_last 6509
_journal_paper_doi 10.1039/D5CC00250H
_journal_volume 61
_journal_year 2025
_chemical_formula_moiety 'C36 H44 F Ge O2 P2, C F3 O3 S, 2(C4 H8 O)'
_chemical_formula_sum 'C45 H60 F4 Ge O7 P2 S'
_chemical_formula_weight 955.52
_space_group_crystal_system triclinic
_space_group_IT_number 2
_space_group_name_Hall '-P 1'
_space_group_name_H-M_alt 'P -1'
_atom_sites_solution_hydrogens geom
_atom_sites_solution_primary dual
_audit_creation_date 2025-01-13
_audit_creation_method
;
Olex2 1.5-beta
(compiled 2024.02.16 svn.r378c4104 for OlexSys, GUI svn.r6928)
;
_audit_update_record
;
2025-01-13 deposited with the CCDC.	2025-03-27 downloaded from the CCDC.
;
_cell_angle_alpha 73.204(3)
_cell_angle_beta 72.985(3)
_cell_angle_gamma 81.658(3)
_cell_formula_units_Z 2
_cell_length_a 12.3052(13)
_cell_length_b 12.8654(14)
_cell_length_c 15.2505(16)
_cell_measurement_reflns_used 9030
_cell_measurement_temperature 150
_cell_measurement_theta_max 25.10
_cell_measurement_theta_min 2.21
_cell_volume 2205.3(4)
_computing_cell_refinement 'SAINT V8.40A (Bruker, 2019)'
_computing_data_reduction 'SAINT V8.40A (Bruker, 2019)'
_computing_molecular_graphics 'Olex2 1.5-beta (Dolomanov et al., 2009)'
_computing_publication_material 'Olex2 1.5-beta (Dolomanov et al., 2009)'
_computing_structure_refinement 'XL  (Sheldrick, 2008)'
_computing_structure_solution 'SHELXT 2014/5 (Sheldrick, 2014)'
_diffrn_ambient_temperature 150
_diffrn_measured_fraction_theta_full 0.997
_diffrn_measured_fraction_theta_max 0.997
_diffrn_measurement_device_type 'Bruker APEX-II CCD'
_diffrn_measurement_method '\f and \w scans'
_diffrn_radiation_type MoK\a
_diffrn_radiation_wavelength 0.71073
_diffrn_reflns_av_R_equivalents 0.0594
_diffrn_reflns_av_unetI/netI 0.0394
_diffrn_reflns_Laue_measured_fraction_full 0.997
_diffrn_reflns_Laue_measured_fraction_max 0.997
_diffrn_reflns_limit_h_max 14
_diffrn_reflns_limit_h_min -14
_diffrn_reflns_limit_k_max 15
_diffrn_reflns_limit_k_min -15
_diffrn_reflns_limit_l_max 18
_diffrn_reflns_limit_l_min -18
_diffrn_reflns_number 53849
_diffrn_reflns_point_group_measured_fraction_full 0.997
_diffrn_reflns_point_group_measured_fraction_max 0.997
_diffrn_reflns_theta_full 25.148
_diffrn_reflns_theta_max 25.148
_diffrn_reflns_theta_min 1.942
_diffrn_source_current 1.0
_diffrn_source_power 0.05
_diffrn_source_voltage 50.0
_diffrn_standards_number 0
_exptl_absorpt_coefficient_mu 0.882
_exptl_absorpt_correction_T_max 0.7452
_exptl_absorpt_correction_T_min 0.6763
_exptl_absorpt_correction_type multi-scan
_exptl_absorpt_process_details
;
SADABS-2016/2 (Bruker,2016/2) was used for absorption correction.
wR2(int) was 0.1031 before and 0.0649 after correction.
The Ratio of minimum to maximum transmission is 0.9075.
The \l/2 correction factor is Not present.
;
_exptl_crystal_colour 'clear light colourless'
_exptl_crystal_colour_lustre clear
_exptl_crystal_colour_modifier light
_exptl_crystal_colour_primary colourless
_exptl_crystal_density_diffrn 1.439
_exptl_crystal_description block
_exptl_crystal_F_000 1000
_exptl_crystal_size_max 0.08
_exptl_crystal_size_mid 0.06
_exptl_crystal_size_min 0.05
_refine_diff_density_max 0.558
_refine_diff_density_min -0.435
_refine_diff_density_rms 0.072
_refine_ls_extinction_method none
_refine_ls_goodness_of_fit_ref 1.056
_refine_ls_hydrogen_treatment constr
_refine_ls_matrix_type full
_refine_ls_number_parameters 549
_refine_ls_number_reflns 7874
_refine_ls_number_restraints 0
_refine_ls_restrained_S_all 1.056
_refine_ls_R_factor_all 0.0595
_refine_ls_R_factor_gt 0.0402
_refine_ls_shift/su_max 0.000
_refine_ls_shift/su_mean 0.000
_refine_ls_structure_factor_coef Fsqd
_refine_ls_weighting_details 'w=1/[\s^2^(Fo^2^)+(0.0289P)^2^+3.9104P] where P=(Fo^2^+2Fc^2^)/3'
_refine_ls_weighting_scheme calc
_refine_ls_wR_factor_gt 0.0857
_refine_ls_wR_factor_ref 0.0943
_reflns_Friedel_coverage 0.000
_reflns_number_gt 6367
_reflns_number_total 7874
_reflns_threshold_expression 'I > 2\s(I)'
_cod_data_source_file d5cc00250h2.cif
_cod_data_source_block new
_cod_depositor_comments 'Adding full bibliography for 7134358--7134361.cif.'
_cod_database_code 7134361
_shelx_shelxl_version_number 2019/1
_shelx_space_group_comment
;
The symmetry employed for this shelxl refinement is uniquely defined
by the following loop, which should always be used as a source of
symmetry information in preference to the above space-group names.
They are only intended as comments.
;
_shelx_estimated_absorpt_t_max 0.957
_shelx_estimated_absorpt_t_min 0.933
_olex2_refinement_description
;
1. Fixed Uiso
 At 1.2 times of:
  All C(H) groups, All C(H,H) groups
 At 1.5 times of:
  All C(H,H,H) groups
2.a Ternary CH refined with riding coordinates:
 C35(H35), C28(H28), C31(H31), C25(H25)
2.b Secondary CH2 refined with riding coordinates:
 C22(H22A,H22B), C13(H13A,H13B), C1(H1A,H1B), C10(H10A,H10B), C44(H44A,H44B),
 C45(H45A,H45B), C40(H40A,H40B), C43(H43A,H43B), C42(H42A,H42B), C38(H38A,H38B),
  C39(H39A,H39B), C41(H41A,H41B)
2.c Aromatic/amide H refined with riding coordinates:
 C16(H16), C15(H15), C4(H4), C19(H19), C20(H20), C7(H7), C3(H3), C8(H8)
2.d Idealised Me refined as rotating group:
 C36(H36A,H36B,H36C), C29(H29A,H29B,H29C), C27(H27A,H27B,H27C), C32(H32A,H32B,
 H32C), C34(H34A,H34B,H34C), C33(H33A,H33B,H33C), C30(H30A,H30B,H30C), C26(H26A,
 H26B,H26C)
;
_olex2_exptl_crystal_mounting_method 150K
_olex2_submission_special_instructions 'No special instructions were received'

loop_
_space_group_symop_operation_xyz
'x, y, z'
'-x, -y, -z'

loop_
_atom_site_label
_atom_site_type_symbol
_atom_site_fract_x
_atom_site_fract_y
_atom_site_fract_z
_atom_site_U_iso_or_equiv
_atom_site_adp_type
_atom_site_occupancy
_atom_site_site_symmetry_order
_atom_site_calc_flag
_atom_site_refinement_flags_posn
_atom_site_refinement_flags_adp
_atom_site_refinement_flags_occupancy
_atom_site_disorder_assembly
_atom_site_disorder_group
Ge1 Ge 0.28074(3) 0.74021(2) 0.48283(2) 0.01574(9) Uani 1 1 d . . . . .
P1 P 0.27696(6) 0.92996(6) 0.29155(5) 0.01547(17) Uani 1 1 d . . . . .
P2 P 0.24164(6) 0.57335(6) 0.69106(5) 0.01630(17) Uani 1 1 d . . . . .
S1 S 0.19991(7) 0.70315(7) 0.09317(6) 0.02781(19) Uani 1 1 d . . . . .
F1 F 0.16472(14) 0.81432(14) 0.53930(12) 0.0240(4) Uani 1 1 d . . . . .
O2 O 0.29948(16) 0.66744(16) 0.61224(13) 0.0184(4) Uani 1 1 d . . . . .
O1 O 0.24209(16) 0.82266(16) 0.36395(14) 0.0184(4) Uani 1 1 d . . . . .
F2 F 0.32520(19) 0.68640(18) -0.07449(15) 0.0497(6) Uani 1 1 d . . . . .
F3 F 0.3200(2) 0.84399(18) -0.05079(15) 0.0542(6) Uani 1 1 d . . . . .
F4 F 0.1768(2) 0.79540(19) -0.07872(15) 0.0536(6) Uani 1 1 d . . . . .
O3 O 0.1336(2) 0.7946(2) 0.12235(16) 0.0365(6) Uani 1 1 d . . . . .
O5 O 0.1359(2) 0.6164(2) 0.09664(18) 0.0428(6) Uani 1 1 d . . . . .
O4 O 0.3007(2) 0.6698(2) 0.12636(17) 0.0387(6) Uani 1 1 d . . . . .
O7 O 0.2719(2) 1.2642(2) 0.11746(18) 0.0429(6) Uani 1 1 d . . . . .
C23 C 0.1445(2) 0.4402(2) 0.5190(2) 0.0175(6) Uani 1 1 d . . . . .
C24 C 0.1853(2) 0.5215(2) 0.54445(19) 0.0144(6) Uani 1 1 d . . . . .
C16 C 0.2594(2) 0.5977(2) 0.3757(2) 0.0204(7) Uani 1 1 d . . . . .
H16 H 0.298358 0.653197 0.324834 0.024 Uiso 1 1 calc R U . . .
O6 O 0.2291(3) 0.2394(2) 0.8689(2) 0.0563(8) Uani 1 1 d . . . . .
C17 C 0.2426(2) 0.6063(2) 0.4673(2) 0.0161(6) Uani 1 1 d . . . . .
C12 C 0.4487(2) 0.9130(2) 0.38342(19) 0.0157(6) Uani 1 1 d . . . . .
C35 C 0.3504(3) 0.4741(2) 0.7282(2) 0.0221(7) Uani 1 1 d . . . . .
H35 H 0.311906 0.414735 0.782216 0.026 Uiso 1 1 calc R U . . .
C11 C 0.5496(2) 0.9566(2) 0.3795(2) 0.0184(6) Uani 1 1 d . . . . .
C14 C 0.1627(2) 0.4350(2) 0.4251(2) 0.0191(6) Uani 1 1 d . . . . .
C5 C 0.4249(2) 0.8077(2) 0.4480(2) 0.0169(6) Uani 1 1 d . . . . .
C21 C 0.0785(2) 0.3560(2) 0.5843(2) 0.0200(7) Uani 1 1 d . . . . .
C15 C 0.2228(3) 0.5129(2) 0.3526(2) 0.0222(7) Uani 1 1 d . . . . .
H15 H 0.239434 0.509764 0.288550 0.027 Uiso 1 1 calc R U . . .
C9 C 0.5834(3) 1.0615(2) 0.3256(2) 0.0217(7) Uani 1 1 d . . . . .
C18 C 0.1621(2) 0.5067(2) 0.6451(2) 0.0171(6) Uani 1 1 d . . . . .
C4 C 0.5064(2) 0.7544(2) 0.4950(2) 0.0206(7) Uani 1 1 d . . . . .
H4 H 0.491752 0.683978 0.536426 0.025 Uiso 1 1 calc R U . . .
C6 C 0.3845(2) 0.9820(2) 0.3213(2) 0.0175(6) Uani 1 1 d . . . . .
C28 C 0.1558(2) 1.0279(2) 0.2882(2) 0.0194(6) Uani 1 1 d . . . . .
H28 H 0.181990 1.096736 0.239624 0.023 Uiso 1 1 calc R U . . .
C2 C 0.6301(2) 0.9000(3) 0.4290(2) 0.0207(7) Uani 1 1 d . . . . .
C22 C 0.0509(3) 0.2858(3) 0.5307(2) 0.0237(7) Uani 1 1 d . . . . .
H22A H -0.032493 0.284054 0.543250 0.028 Uiso 1 1 calc R U . . .
H22B H 0.083953 0.210393 0.549393 0.028 Uiso 1 1 calc R U . . .
C19 C 0.0956(3) 0.4243(3) 0.7082(2) 0.0233(7) Uani 1 1 d . . . . .
H19 H 0.080072 0.417841 0.774309 0.028 Uiso 1 1 calc R U . . .
C20 C 0.0500(3) 0.3499(3) 0.6790(2) 0.0242(7) Uani 1 1 d . . . . .
H20 H 0.000899 0.297070 0.723811 0.029 Uiso 1 1 calc R U . . .
C13 C 0.1050(3) 0.3397(3) 0.4251(2) 0.0259(7) Uani 1 1 d . . . . .
H13A H 0.160980 0.288158 0.395228 0.031 Uiso 1 1 calc R U . . .
H13B H 0.045881 0.364376 0.389926 0.031 Uiso 1 1 calc R U . . .
C7 C 0.4169(3) 1.0860(2) 0.2704(2) 0.0229(7) Uani 1 1 d . . . . .
H7 H 0.370838 1.130922 0.231922 0.028 Uiso 1 1 calc R U . . .
C3 C 0.6094(3) 0.7976(3) 0.4853(2) 0.0248(7) Uani 1 1 d . . . . .
H3 H 0.663354 0.756095 0.517414 0.030 Uiso 1 1 calc R U . . .
C8 C 0.5147(3) 1.1278(3) 0.2731(2) 0.0245(7) Uani 1 1 d . . . . .
H8 H 0.532803 1.200356 0.239367 0.029 Uiso 1 1 calc R U . . .
C1 C 0.7274(3) 0.9713(3) 0.4060(2) 0.0312(8) Uani 1 1 d . . . . .
H1A H 0.800009 0.936819 0.374761 0.037 Uiso 1 1 calc R U . . .
H1B H 0.735442 0.985013 0.464350 0.037 Uiso 1 1 calc R U . . .
C36 C 0.4164(3) 0.4242(3) 0.6467(2) 0.0293(8) Uani 1 1 d . . . . .
H36A H 0.364185 0.387838 0.629369 0.044 Uiso 1 1 calc R U . . .
H36B H 0.475870 0.371130 0.666721 0.044 Uiso 1 1 calc R U . . .
H36C H 0.451578 0.481770 0.591655 0.044 Uiso 1 1 calc R U . . .
C10 C 0.6948(3) 1.0787(3) 0.3378(2) 0.0267(7) Uani 1 1 d . . . . .
H10A H 0.687389 1.140855 0.365648 0.032 Uiso 1 1 calc R U . . .
H10B H 0.753197 1.093216 0.276025 0.032 Uiso 1 1 calc R U . . .
C31 C 0.1577(3) 0.6243(3) 0.7913(2) 0.0229(7) Uani 1 1 d . . . . .
H31 H 0.208917 0.669923 0.802470 0.028 Uiso 1 1 calc R U . . .
C25 C 0.3353(2) 0.9028(3) 0.1763(2) 0.0217(7) Uani 1 1 d . . . . .
H25 H 0.279342 0.860195 0.167431 0.026 Uiso 1 1 calc R U . . .
C29 C 0.0660(3) 0.9840(3) 0.2587(3) 0.0319(8) Uani 1 1 d . . . . .
H29A H 0.098640 0.972764 0.195067 0.048 Uiso 1 1 calc R U . . .
H29B H -0.000142 1.036621 0.258167 0.048 Uiso 1 1 calc R U . . .
H29C H 0.042096 0.914736 0.304060 0.048 Uiso 1 1 calc R U . . .
C27 C 0.4462(3) 0.8309(3) 0.1742(2) 0.0317(8) Uani 1 1 d . . . . .
H27A H 0.506137 0.873126 0.174646 0.048 Uiso 1 1 calc R U . . .
H27B H 0.469115 0.805110 0.116476 0.048 Uiso 1 1 calc R U . . .
H27C H 0.434423 0.768336 0.230110 0.048 Uiso 1 1 calc R U . . .
C37 C 0.2582(3) 0.7598(3) -0.0332(2) 0.0336(8) Uani 1 1 d . . . . .
C32 C 0.1188(3) 0.5388(3) 0.8856(2) 0.0337(8) Uani 1 1 d . . . . .
H32A H 0.055835 0.501545 0.883624 0.051 Uiso 1 1 calc R U . . .
H32B H 0.093208 0.574462 0.937571 0.051 Uiso 1 1 calc R U . . .
H32C H 0.182446 0.485666 0.895943 0.051 Uiso 1 1 calc R U . . .
C34 C 0.4302(3) 0.5243(3) 0.7628(2) 0.0312(8) Uani 1 1 d . . . . .
H34A H 0.466912 0.584452 0.711498 0.047 Uiso 1 1 calc R U . . .
H34B H 0.488512 0.468804 0.781667 0.047 Uiso 1 1 calc R U . . .
H34C H 0.386251 0.551630 0.817397 0.047 Uiso 1 1 calc R U . . .
C33 C 0.0583(3) 0.7020(3) 0.7660(2) 0.0358(9) Uani 1 1 d . . . . .
H33A H 0.087095 0.759050 0.708166 0.054 Uiso 1 1 calc R U . . .
H33B H 0.020046 0.735182 0.818314 0.054 Uiso 1 1 calc R U . . .
H33C H 0.003966 0.661424 0.755169 0.054 Uiso 1 1 calc R U . . .
C30 C 0.1071(3) 1.0527(3) 0.3848(2) 0.0355(9) Uani 1 1 d . . . . .
H30A H 0.082682 0.985601 0.433366 0.053 Uiso 1 1 calc R U . . .
H30B H 0.041714 1.105916 0.382454 0.053 Uiso 1 1 calc R U . . .
H30C H 0.165755 1.082559 0.400516 0.053 Uiso 1 1 calc R U . . .
C26 C 0.3527(3) 1.0047(3) 0.0934(2) 0.0324(8) Uani 1 1 d . . . . .
H26A H 0.282511 1.052147 0.098865 0.049 Uiso 1 1 calc R U . . .
H26B H 0.371939 0.983821 0.033501 0.049 Uiso 1 1 calc R U . . .
H26C H 0.414891 1.043491 0.094721 0.049 Uiso 1 1 calc R U . . .
C44 C 0.3717(3) 1.4020(3) 0.1242(3) 0.0405(9) Uani 1 1 d . . . . .
H44A H 0.431346 1.362203 0.155318 0.049 Uiso 1 1 calc R U . . .
H44B H 0.361169 1.478064 0.129087 0.049 Uiso 1 1 calc R U . . .
C45 C 0.2626(3) 1.3467(3) 0.1650(3) 0.0460(10) Uani 1 1 d . . . . .
H45A H 0.250564 1.314242 0.234148 0.055 Uiso 1 1 calc R U . . .
H45B H 0.197535 1.399448 0.154614 0.055 Uiso 1 1 calc R U . . .
C40 C 0.1036(4) 0.1026(3) 0.9585(3) 0.0526(11) Uani 1 1 d . . . . .
H40A H 0.020944 0.093713 0.985869 0.063 Uiso 1 1 calc R U . . .
H40B H 0.146067 0.047805 0.998973 0.063 Uiso 1 1 calc R U . . .
C43 C 0.3994(4) 1.3967(4) 0.0223(3) 0.0531(11) Uani 1 1 d . . . . .
H43A H 0.357526 1.456448 -0.014782 0.064 Uiso 1 1 calc R U . . .
H43B H 0.482148 1.401009 -0.008380 0.064 Uiso 1 1 calc R U . . .
C42 C 0.3620(4) 1.2908(4) 0.0303(3) 0.0548(12) Uani 1 1 d . . . . .
H42A H 0.333444 1.294003 -0.024797 0.066 Uiso 1 1 calc R U . . .
H42B H 0.426158 1.234743 0.032196 0.066 Uiso 1 1 calc R U . . .
C38 C 0.2446(4) 0.1611(4) 0.8161(4) 0.0605(13) Uani 1 1 d . . . . .
H38A H 0.314732 0.113864 0.821306 0.073 Uiso 1 1 calc R U . . .
H38B H 0.251321 0.197701 0.748218 0.073 Uiso 1 1 calc R U . . .
C39 C 0.1416(4) 0.0944(3) 0.8576(3) 0.0544(11) Uani 1 1 d . . . . .
H39A H 0.081646 0.125339 0.824147 0.065 Uiso 1 1 calc R U . . .
H39B H 0.161951 0.017952 0.854675 0.065 Uiso 1 1 calc R U . . .
C41 C 0.1321(4) 0.2154(3) 0.9474(3) 0.0508(11) Uani 1 1 d . . . . .
H41A H 0.067253 0.267794 0.935972 0.061 Uiso 1 1 calc R U . . .
H41B H 0.148786 0.220313 1.005703 0.061 Uiso 1 1 calc R U . . .

loop_
_atom_site_aniso_label
_atom_site_aniso_U_11
_atom_site_aniso_U_22
_atom_site_aniso_U_33
_atom_site_aniso_U_23
_atom_site_aniso_U_13
_atom_site_aniso_U_12
Ge1 0.01544(16) 0.01419(17) 0.01656(16) -0.00305(12) -0.00341(12) -0.00143(12)
P1 0.0156(4) 0.0144(4) 0.0157(4) -0.0020(3) -0.0048(3) -0.0014(3)
P2 0.0181(4) 0.0167(4) 0.0139(4) -0.0033(3) -0.0040(3) -0.0025(3)
S1 0.0316(4) 0.0276(5) 0.0232(4) -0.0068(3) -0.0041(3) -0.0049(4)
F1 0.0214(9) 0.0238(10) 0.0238(9) -0.0079(8) -0.0028(7) 0.0044(7)
O2 0.0206(10) 0.0182(11) 0.0168(10) -0.0038(8) -0.0054(8) -0.0034(9)
O1 0.0194(10) 0.0162(11) 0.0203(11) -0.0014(9) -0.0082(9) -0.0037(9)
F2 0.0587(14) 0.0485(14) 0.0365(12) -0.0232(11) 0.0059(11) -0.0004(11)
F3 0.0732(16) 0.0422(14) 0.0389(12) -0.0095(10) 0.0081(11) -0.0282(12)
F4 0.0801(17) 0.0507(15) 0.0342(12) -0.0091(11) -0.0276(12) 0.0045(13)
O3 0.0349(14) 0.0414(15) 0.0348(14) -0.0197(12) -0.0022(11) -0.0016(11)
O5 0.0492(16) 0.0341(15) 0.0449(15) -0.0111(12) -0.0046(12) -0.0172(12)
O4 0.0420(15) 0.0380(15) 0.0390(14) -0.0089(12) -0.0185(12) 0.0017(12)
O7 0.0466(16) 0.0351(15) 0.0420(15) -0.0089(12) 0.0012(12) -0.0163(12)
C23 0.0143(14) 0.0170(16) 0.0195(15) -0.0025(12) -0.0052(12) 0.0014(12)
C24 0.0119(13) 0.0126(15) 0.0184(15) -0.0044(12) -0.0047(11) 0.0026(11)
C16 0.0204(15) 0.0197(16) 0.0181(15) -0.0035(13) -0.0023(12) -0.0007(13)
O6 0.0605(19) 0.061(2) 0.0511(18) -0.0111(15) -0.0094(15) -0.0337(16)
C17 0.0127(14) 0.0145(15) 0.0188(15) -0.0029(12) -0.0030(12) 0.0012(12)
C12 0.0151(14) 0.0192(16) 0.0140(14) -0.0095(12) -0.0009(11) -0.0002(12)
C35 0.0235(16) 0.0210(17) 0.0193(16) -0.0012(13) -0.0070(13) 0.0005(13)
C11 0.0156(14) 0.0225(17) 0.0180(15) -0.0097(13) -0.0018(12) -0.0008(12)
C14 0.0213(15) 0.0149(16) 0.0226(16) -0.0054(13) -0.0097(13) 0.0034(12)
C5 0.0167(14) 0.0160(16) 0.0189(15) -0.0072(12) -0.0035(12) -0.0009(12)
C21 0.0158(15) 0.0177(16) 0.0265(17) -0.0026(13) -0.0087(13) -0.0013(12)
C15 0.0285(17) 0.0235(17) 0.0159(15) -0.0082(13) -0.0052(13) -0.0011(14)
C9 0.0247(16) 0.0223(17) 0.0185(15) -0.0095(13) -0.0006(13) -0.0048(13)
C18 0.0181(15) 0.0156(15) 0.0171(15) -0.0030(12) -0.0058(12) -0.0004(12)
C4 0.0192(15) 0.0189(16) 0.0207(16) -0.0042(13) -0.0023(12) -0.0008(13)
C6 0.0187(15) 0.0166(16) 0.0172(15) -0.0047(12) -0.0035(12) -0.0034(12)
C28 0.0181(15) 0.0158(16) 0.0220(15) -0.0019(12) -0.0058(12) 0.0005(12)
C2 0.0156(15) 0.0246(18) 0.0220(16) -0.0080(13) -0.0035(12) -0.0003(13)
C22 0.0234(16) 0.0201(17) 0.0303(18) -0.0062(14) -0.0099(14) -0.0043(13)
C19 0.0224(16) 0.0262(18) 0.0189(16) -0.0022(13) -0.0039(13) -0.0054(14)
C20 0.0216(16) 0.0227(17) 0.0242(17) 0.0017(13) -0.0044(13) -0.0083(13)
C13 0.0305(18) 0.0232(18) 0.0270(17) -0.0081(14) -0.0102(14) -0.0024(14)
C7 0.0268(17) 0.0186(17) 0.0250(17) -0.0045(13) -0.0101(13) -0.0020(13)
C3 0.0179(15) 0.0306(19) 0.0246(17) -0.0055(14) -0.0081(13) 0.0040(14)
C8 0.0285(17) 0.0175(16) 0.0268(17) -0.0023(13) -0.0068(14) -0.0072(14)
C1 0.0212(17) 0.036(2) 0.039(2) -0.0071(16) -0.0122(15) -0.0072(15)
C36 0.0261(17) 0.0314(19) 0.0313(18) -0.0134(15) -0.0091(14) 0.0092(15)
C10 0.0265(17) 0.0270(18) 0.0293(18) -0.0091(15) -0.0065(14) -0.0082(14)
C31 0.0238(16) 0.0271(18) 0.0183(15) -0.0094(13) -0.0009(13) -0.0054(14)
C25 0.0198(15) 0.0268(18) 0.0197(16) -0.0090(13) -0.0038(13) -0.0022(13)
C29 0.0206(17) 0.030(2) 0.045(2) -0.0083(16) -0.0132(15) 0.0023(14)
C27 0.0237(17) 0.036(2) 0.0339(19) -0.0149(16) -0.0021(15) 0.0049(15)
C37 0.040(2) 0.030(2) 0.0296(19) -0.0121(16) -0.0049(16) -0.0022(17)
C32 0.042(2) 0.037(2) 0.0186(16) -0.0086(15) 0.0013(15) -0.0073(17)
C34 0.0302(18) 0.036(2) 0.0320(19) -0.0098(16) -0.0142(15) -0.0002(15)
C33 0.0318(19) 0.044(2) 0.0274(18) -0.0155(17) -0.0018(15) 0.0099(17)
C30 0.035(2) 0.034(2) 0.0326(19) -0.0124(16) -0.0065(16) 0.0141(16)
C26 0.038(2) 0.037(2) 0.0170(16) -0.0031(15) -0.0036(14) -0.0022(16)
C44 0.044(2) 0.035(2) 0.050(2) -0.0187(18) -0.0157(18) -0.0004(17)
C45 0.045(2) 0.036(2) 0.049(2) -0.0183(19) 0.0057(19) -0.0014(18)
C40 0.050(3) 0.039(2) 0.065(3) 0.002(2) -0.021(2) -0.011(2)
C43 0.051(3) 0.056(3) 0.045(2) -0.008(2) 0.001(2) -0.021(2)
C42 0.073(3) 0.058(3) 0.031(2) -0.012(2) 0.004(2) -0.034(2)
C38 0.037(2) 0.075(3) 0.079(3) -0.037(3) -0.015(2) 0.001(2)
C39 0.051(3) 0.037(2) 0.082(3) -0.013(2) -0.030(2) -0.002(2)
C41 0.057(3) 0.049(3) 0.049(2) -0.006(2) -0.017(2) -0.021(2)

loop_
_atom_type_symbol
_atom_type_description
_atom_type_scat_dispersion_real
_atom_type_scat_dispersion_imag
_atom_type_scat_source
C C 0.0033 0.0016 'International Tables Vol C Tables 4.2.6.8 and 6.1.1.4'
H H 0.0000 0.0000 'International Tables Vol C Tables 4.2.6.8 and 6.1.1.4'
F F 0.0171 0.0103 'International Tables Vol C Tables 4.2.6.8 and 6.1.1.4'
Ge Ge 0.1547 1.8001 'International Tables Vol C Tables 4.2.6.8 and 6.1.1.4'
O O 0.0106 0.0060 'International Tables Vol C Tables 4.2.6.8 and 6.1.1.4'
P P 0.1023 0.0942 'International Tables Vol C Tables 4.2.6.8 and 6.1.1.4'
S S 0.1246 0.1234 'International Tables Vol C Tables 4.2.6.8 and 6.1.1.4'

loop_
_geom_angle_atom_site_label_1
_geom_angle_atom_site_label_2
_geom_angle_atom_site_label_3
_geom_angle
_geom_angle_site_symmetry_1
_geom_angle_site_symmetry_3
_geom_angle_publ_flag
F1 Ge1 O2 85.91(8) . . ?
F1 Ge1 O1 85.91(8) . . ?
F1 Ge1 C17 114.33(10) . . ?
F1 Ge1 C5 113.46(10) . . ?
O1 Ge1 O2 171.78(8) . . ?
C17 Ge1 O2 92.42(10) . . ?
C17 Ge1 O1 90.23(10) . . ?
C17 Ge1 C5 132.22(11) . . ?
C5 Ge1 O2 90.53(10) . . ?
C5 Ge1 O1 93.45(10) . . ?
O1 P1 C6 109.18(12) . . ?
O1 P1 C28 111.02(13) . . ?
O1 P1 C25 107.88(13) . . ?
C6 P1 C28 110.23(14) . . ?
C6 P1 C25 109.00(14) . . ?
C25 P1 C28 109.48(14) . . ?
O2 P2 C35 108.64(13) . . ?
O2 P2 C18 109.37(12) . . ?
O2 P2 C31 109.08(13) . . ?
C35 P2 C31 108.94(14) . . ?
C18 P2 C35 106.50(14) . . ?
C18 P2 C31 114.16(14) . . ?
O3 S1 O5 115.58(15) . . ?
O3 S1 O4 114.97(15) . . ?
O3 S1 C37 102.35(15) . . ?
O5 S1 O4 115.53(16) . . ?
O5 S1 C37 103.11(16) . . ?
O4 S1 C37 102.42(16) . . ?
P2 O2 Ge1 132.55(12) . . ?
P1 O1 Ge1 134.28(12) . . ?
C45 O7 C42 107.5(3) . . ?
C14 C23 C24 124.0(3) . . ?
C14 C23 C21 111.5(3) . . ?
C21 C23 C24 124.4(3) . . ?
C23 C24 C17 116.3(2) . . ?
C23 C24 C18 114.1(2) . . ?
C18 C24 C17 129.6(3) . . ?
C17 C16 H16 117.7 . . ?
C17 C16 C15 124.7(3) . . ?
C15 C16 H16 117.7 . . ?
C41 O6 C38 108.6(3) . . ?
C24 C17 Ge1 123.9(2) . . ?
C16 C17 Ge1 117.9(2) . . ?
C16 C17 C24 117.8(3) . . ?
C11 C12 C5 116.4(3) . . ?
C11 C12 C6 114.2(3) . . ?
C6 C12 C5 129.5(3) . . ?
P2 C35 H35 108.1 . . ?
C36 C35 P2 109.6(2) . . ?
C36 C35 H35 108.1 . . ?
C36 C35 C34 111.3(3) . . ?
C34 C35 P2 111.5(2) . . ?
C34 C35 H35 108.1 . . ?
C9 C11 C12 124.7(3) . . ?
C2 C11 C12 124.1(3) . . ?
C2 C11 C9 111.3(3) . . ?
C23 C14 C13 109.3(3) . . ?
C15 C14 C23 119.0(3) . . ?
C15 C14 C13 131.7(3) . . ?
C12 C5 Ge1 124.6(2) . . ?
C4 C5 Ge1 117.6(2) . . ?
C4 C5 C12 117.6(3) . . ?
C23 C21 C22 109.0(3) . . ?
C20 C21 C23 119.7(3) . . ?
C20 C21 C22 131.3(3) . . ?
C16 C15 H15 120.9 . . ?
C14 C15 C16 118.1(3) . . ?
C14 C15 H15 120.9 . . ?
C11 C9 C10 109.7(3) . . ?
C8 C9 C11 119.0(3) . . ?
C8 C9 C10 131.4(3) . . ?
C24 C18 P2 120.3(2) . . ?
C19 C18 P2 117.9(2) . . ?
C19 C18 C24 120.5(3) . . ?
C5 C4 H4 117.8 . . ?
C5 C4 C3 124.4(3) . . ?
C3 C4 H4 117.8 . . ?
C12 C6 P1 121.2(2) . . ?
C7 C6 P1 117.5(2) . . ?
C7 C6 C12 120.5(3) . . ?
P1 C28 H28 108.6 . . ?
C29 C28 P1 109.7(2) . . ?
C29 C28 H28 108.6 . . ?
C30 C28 P1 109.8(2) . . ?
C30 C28 H28 108.6 . . ?
C30 C28 C29 111.6(3) . . ?
C11 C2 C1 109.0(3) . . ?
C3 C2 C11 118.5(3) . . ?
C3 C2 C1 132.4(3) . . ?
C21 C22 H22A 110.8 . . ?
C21 C22 H22B 110.8 . . ?
C21 C22 C13 104.9(2) . . ?
H22A C22 H22B 108.8 . . ?
C13 C22 H22A 110.8 . . ?
C13 C22 H22B 110.8 . . ?
C18 C19 H19 118.5 . . ?
C18 C19 C20 123.0(3) . . ?
C20 C19 H19 118.5 . . ?
C21 C20 C19 117.9(3) . . ?
C21 C20 H20 121.1 . . ?
C19 C20 H20 121.1 . . ?
C14 C13 C22 105.2(2) . . ?
C14 C13 H13A 110.7 . . ?
C14 C13 H13B 110.7 . . ?
C22 C13 H13A 110.7 . . ?
C22 C13 H13B 110.7 . . ?
H13A C13 H13B 108.8 . . ?
C6 C7 H7 118.6 . . ?
C6 C7 C8 122.9(3) . . ?
C8 C7 H7 118.6 . . ?
C4 C3 H3 120.6 . . ?
C2 C3 C4 118.7(3) . . ?
C2 C3 H3 120.6 . . ?
C9 C8 C7 118.5(3) . . ?
C9 C8 H8 120.8 . . ?
C7 C8 H8 120.8 . . ?
C2 C1 H1A 110.8 . . ?
C2 C1 H1B 110.8 . . ?
C2 C1 C10 104.8(3) . . ?
H1A C1 H1B 108.9 . . ?
C10 C1 H1A 110.8 . . ?
C10 C1 H1B 110.8 . . ?
C35 C36 H36A 109.5 . . ?
C35 C36 H36B 109.5 . . ?
C35 C36 H36C 109.5 . . ?
H36A C36 H36B 109.5 . . ?
H36A C36 H36C 109.5 . . ?
H36B C36 H36C 109.5 . . ?
C9 C10 C1 105.2(3) . . ?
C9 C10 H10A 110.7 . . ?
C9 C10 H10B 110.7 . . ?
C1 C10 H10A 110.7 . . ?
C1 C10 H10B 110.7 . . ?
H10A C10 H10B 108.8 . . ?
P2 C31 H31 105.6 . . ?
C32 C31 P2 116.3(2) . . ?
C32 C31 H31 105.6 . . ?
C32 C31 C33 111.7(3) . . ?
C33 C31 P2 111.1(2) . . ?
C33 C31 H31 105.6 . . ?
P1 C25 H25 107.1 . . ?
C27 C25 P1 110.2(2) . . ?
C27 C25 H25 107.1 . . ?
C26 C25 P1 114.2(2) . . ?
C26 C25 H25 107.1 . . ?
C26 C25 C27 110.8(3) . . ?
C28 C29 H29A 109.5 . . ?
C28 C29 H29B 109.5 . . ?
C28 C29 H29C 109.5 . . ?
H29A C29 H29B 109.5 . . ?
H29A C29 H29C 109.5 . . ?
H29B C29 H29C 109.5 . . ?
C25 C27 H27A 109.5 . . ?
C25 C27 H27B 109.5 . . ?
C25 C27 H27C 109.5 . . ?
H27A C27 H27B 109.5 . . ?
H27A C27 H27C 109.5 . . ?
H27B C27 H27C 109.5 . . ?
F2 C37 S1 111.8(2) . . ?
F2 C37 F4 106.5(3) . . ?
F3 C37 S1 111.8(2) . . ?
F3 C37 F2 107.3(3) . . ?
F3 C37 F4 106.9(3) . . ?
F4 C37 S1 112.1(2) . . ?
C31 C32 H32A 109.5 . . ?
C31 C32 H32B 109.5 . . ?
C31 C32 H32C 109.5 . . ?
H32A C32 H32B 109.5 . . ?
H32A C32 H32C 109.5 . . ?
H32B C32 H32C 109.5 . . ?
C35 C34 H34A 109.5 . . ?
C35 C34 H34B 109.5 . . ?
C35 C34 H34C 109.5 . . ?
H34A C34 H34B 109.5 . . ?
H34A C34 H34C 109.5 . . ?
H34B C34 H34C 109.5 . . ?
C31 C33 H33A 109.5 . . ?
C31 C33 H33B 109.5 . . ?
C31 C33 H33C 109.5 . . ?
H33A C33 H33B 109.5 . . ?
H33A C33 H33C 109.5 . . ?
H33B C33 H33C 109.5 . . ?
C28 C30 H30A 109.5 . . ?
C28 C30 H30B 109.5 . . ?
C28 C30 H30C 109.5 . . ?
H30A C30 H30B 109.5 . . ?
H30A C30 H30C 109.5 . . ?
H30B C30 H30C 109.5 . . ?
C25 C26 H26A 109.5 . . ?
C25 C26 H26B 109.5 . . ?
C25 C26 H26C 109.5 . . ?
H26A C26 H26B 109.5 . . ?
H26A C26 H26C 109.5 . . ?
H26B C26 H26C 109.5 . . ?
H44A C44 H44B 109.4 . . ?
C45 C44 H44A 111.6 . . ?
C45 C44 H44B 111.6 . . ?
C45 C44 C43 100.7(3) . . ?
C43 C44 H44A 111.6 . . ?
C43 C44 H44B 111.6 . . ?
O7 C45 C44 106.6(3) . . ?
O7 C45 H45A 110.4 . . ?
O7 C45 H45B 110.4 . . ?
C44 C45 H45A 110.4 . . ?
C44 C45 H45B 110.4 . . ?
H45A C45 H45B 108.6 . . ?
H40A C40 H40B 109.3 . . ?
C39 C40 H40A 111.4 . . ?
C39 C40 H40B 111.4 . . ?
C41 C40 H40A 111.4 . . ?
C41 C40 H40B 111.4 . . ?
C41 C40 C39 101.7(3) . . ?
C44 C43 H43A 111.1 . . ?
C44 C43 H43B 111.1 . . ?
H43A C43 H43B 109.0 . . ?
C42 C43 C44 103.4(3) . . ?
C42 C43 H43A 111.1 . . ?
C42 C43 H43B 111.1 . . ?
O7 C42 C43 107.2(3) . . ?
O7 C42 H42A 110.3 . . ?
O7 C42 H42B 110.3 . . ?
C43 C42 H42A 110.3 . . ?
C43 C42 H42B 110.3 . . ?
H42A C42 H42B 108.5 . . ?
O6 C38 H38A 110.3 . . ?
O6 C38 H38B 110.3 . . ?
O6 C38 C39 106.9(3) . . ?
H38A C38 H38B 108.6 . . ?
C39 C38 H38A 110.3 . . ?
C39 C38 H38B 110.3 . . ?
C40 C39 C38 102.6(4) . . ?
C40 C39 H39A 111.2 . . ?
C40 C39 H39B 111.2 . . ?
C38 C39 H39A 111.2 . . ?
C38 C39 H39B 111.2 . . ?
H39A C39 H39B 109.2 . . ?
O6 C41 C40 107.6(4) . . ?
O6 C41 H41A 110.2 . . ?
O6 C41 H41B 110.2 . . ?
C40 C41 H41A 110.2 . . ?
C40 C41 H41B 110.2 . . ?
H41A C41 H41B 108.5 . . ?

loop_
_geom_bond_atom_site_label_1
_geom_bond_atom_site_label_2
_geom_bond_distance
_geom_bond_site_symmetry_2
_geom_bond_publ_flag
Ge1 F1 1.7461(16) . ?
Ge1 O2 1.9901(19) . ?
Ge1 O1 1.9711(19) . ?
Ge1 C17 1.944(3) . ?
Ge1 C5 1.952(3) . ?
P1 O1 1.524(2) . ?
P1 C6 1.786(3) . ?
P1 C28 1.810(3) . ?
P1 C25 1.808(3) . ?
P2 O2 1.525(2) . ?
P2 C35 1.809(3) . ?
P2 C18 1.783(3) . ?
P2 C31 1.814(3) . ?
S1 O3 1.435(2) . ?
S1 O5 1.437(3) . ?
S1 O4 1.437(3) . ?
S1 C37 1.814(3) . ?
F2 C37 1.335(4) . ?
F3 C37 1.332(4) . ?
F4 C37 1.336(4) . ?
O7 C45 1.423(4) . ?
O7 C42 1.448(4) . ?
C23 C24 1.413(4) . ?
C23 C14 1.404(4) . ?
C23 C21 1.408(4) . ?
C24 C17 1.438(4) . ?
C24 C18 1.436(4) . ?
C16 H16 0.9500 . ?
C16 C17 1.385(4) . ?
C16 C15 1.405(4) . ?
O6 C38 1.422(5) . ?
O6 C41 1.418(5) . ?
C12 C11 1.415(4) . ?
C12 C5 1.437(4) . ?
C12 C6 1.434(4) . ?
C35 H35 1.0000 . ?
C35 C36 1.528(4) . ?
C35 C34 1.530(4) . ?
C11 C9 1.411(4) . ?
C11 C2 1.410(4) . ?
C14 C15 1.368(4) . ?
C14 C13 1.502(4) . ?
C5 C4 1.388(4) . ?
C21 C22 1.508(4) . ?
C21 C20 1.365(4) . ?
C15 H15 0.9500 . ?
C9 C8 1.369(4) . ?
C9 C10 1.492(4) . ?
C18 C19 1.386(4) . ?
C4 H4 0.9500 . ?
C4 C3 1.409(4) . ?
C6 C7 1.388(4) . ?
C28 H28 1.0000 . ?
C28 C29 1.537(4) . ?
C28 C30 1.527(4) . ?
C2 C3 1.362(4) . ?
C2 C1 1.512(4) . ?
C22 H22A 0.9900 . ?
C22 H22B 0.9900 . ?
C22 C13 1.543(4) . ?
C19 H19 0.9500 . ?
C19 C20 1.407(4) . ?
C20 H20 0.9500 . ?
C13 H13A 0.9900 . ?
C13 H13B 0.9900 . ?
C7 H7 0.9500 . ?
C7 C8 1.403(4) . ?
C3 H3 0.9500 . ?
C8 H8 0.9500 . ?
C1 H1A 0.9900 . ?
C1 H1B 0.9900 . ?
C1 C10 1.550(5) . ?
C36 H36A 0.9800 . ?
C36 H36B 0.9800 . ?
C36 H36C 0.9800 . ?
C10 H10A 0.9900 . ?
C10 H10B 0.9900 . ?
C31 H31 1.0000 . ?
C31 C32 1.531(4) . ?
C31 C33 1.531(5) . ?
C25 H25 1.0000 . ?
C25 C27 1.532(4) . ?
C25 C26 1.525(4) . ?
C29 H29A 0.9800 . ?
C29 H29B 0.9800 . ?
C29 H29C 0.9800 . ?
C27 H27A 0.9800 . ?
C27 H27B 0.9800 . ?
C27 H27C 0.9800 . ?
C32 H32A 0.9800 . ?
C32 H32B 0.9800 . ?
C32 H32C 0.9800 . ?
C34 H34A 0.9800 . ?
C34 H34B 0.9800 . ?
C34 H34C 0.9800 . ?
C33 H33A 0.9800 . ?
C33 H33B 0.9800 . ?
C33 H33C 0.9800 . ?
C30 H30A 0.9800 . ?
C30 H30B 0.9800 . ?
C30 H30C 0.9800 . ?
C26 H26A 0.9800 . ?
C26 H26B 0.9800 . ?
C26 H26C 0.9800 . ?
C44 H44A 0.9900 . ?
C44 H44B 0.9900 . ?
C44 C45 1.493(5) . ?
C44 C43 1.510(5) . ?
C45 H45A 0.9900 . ?
C45 H45B 0.9900 . ?
C40 H40A 0.9900 . ?
C40 H40B 0.9900 . ?
C40 C39 1.502(6) . ?
C40 C41 1.492(6) . ?
C43 H43A 0.9900 . ?
C43 H43B 0.9900 . ?
C43 C42 1.463(6) . ?
C42 H42A 0.9900 . ?
C42 H42B 0.9900 . ?
C38 H38A 0.9900 . ?
C38 H38B 0.9900 . ?
C38 C39 1.509(6) . ?
C39 H39A 0.9900 . ?
C39 H39B 0.9900 . ?
C41 H41A 0.9900 . ?
C41 H41B 0.9900 . ?

loop_
_geom_torsion_atom_site_label_1
_geom_torsion_atom_site_label_2
_geom_torsion_atom_site_label_3
_geom_torsion_atom_site_label_4
_geom_torsion
_geom_torsion_site_symmetry_1
_geom_torsion_site_symmetry_2
_geom_torsion_site_symmetry_3
_geom_torsion_site_symmetry_4
_geom_torsion_publ_flag
Ge1 C5 C4 C3 -173.1(2) . . . . ?
P1 C6 C7 C8 -166.9(2) . . . . ?
P2 C18 C19 C20 -165.2(2) . . . . ?
O2 P2 C35 C36 -65.4(2) . . . . ?
O2 P2 C35 C34 58.3(2) . . . . ?
O2 P2 C18 C24 18.4(3) . . . . ?
O2 P2 C18 C19 -174.7(2) . . . . ?
O2 P2 C31 C32 -164.7(2) . . . . ?
O2 P2 C31 C33 66.1(3) . . . . ?
O1 P1 C6 C12 18.4(3) . . . . ?
O1 P1 C6 C7 -172.1(2) . . . . ?
O1 P1 C28 C29 -61.1(2) . . . . ?
O1 P1 C28 C30 61.9(3) . . . . ?
O1 P1 C25 C27 -65.9(2) . . . . ?
O1 P1 C25 C26 168.6(2) . . . . ?
O3 S1 C37 F2 179.2(2) . . . . ?
O3 S1 C37 F3 58.8(3) . . . . ?
O3 S1 C37 F4 -61.3(3) . . . . ?
O5 S1 C37 F2 -60.5(3) . . . . ?
O5 S1 C37 F3 179.1(2) . . . . ?
O5 S1 C37 F4 59.0(3) . . . . ?
O4 S1 C37 F2 59.8(3) . . . . ?
O4 S1 C37 F3 -60.6(3) . . . . ?
O4 S1 C37 F4 179.3(2) . . . . ?
C23 C24 C17 Ge1 168.0(2) . . . . ?
C23 C24 C17 C16 -4.0(4) . . . . ?
C23 C24 C18 P2 160.7(2) . . . . ?
C23 C24 C18 C19 -5.8(4) . . . . ?
C23 C14 C15 C16 -2.8(4) . . . . ?
C23 C14 C13 C22 -1.0(3) . . . . ?
C23 C21 C22 C13 -1.7(3) . . . . ?
C23 C21 C20 C19 -4.7(4) . . . . ?
C24 C23 C14 C15 -0.4(4) . . . . ?
C24 C23 C14 C13 -178.7(3) . . . . ?
C24 C23 C21 C22 179.8(3) . . . . ?
C24 C23 C21 C20 0.2(4) . . . . ?
C24 C18 C19 C20 1.7(5) . . . . ?
O6 C38 C39 C40 -27.2(5) . . . . ?
C17 C24 C18 P2 -19.7(4) . . . . ?
C17 C24 C18 C19 173.8(3) . . . . ?
C17 C16 C15 C14 2.5(5) . . . . ?
C12 C11 C9 C8 0.5(4) . . . . ?
C12 C11 C9 C10 -179.2(3) . . . . ?
C12 C11 C2 C3 -1.0(4) . . . . ?
C12 C11 C2 C1 178.8(3) . . . . ?
C12 C5 C4 C3 1.6(4) . . . . ?
C12 C6 C7 C8 2.6(5) . . . . ?
C35 P2 O2 Ge1 128.05(17) . . . . ?
C35 P2 C18 C24 -98.8(2) . . . . ?
C35 P2 C18 C19 68.1(3) . . . . ?
C35 P2 C31 C32 -46.2(3) . . . . ?
C35 P2 C31 C33 -175.5(2) . . . . ?
C11 C12 C5 Ge1 169.3(2) . . . . ?
C11 C12 C5 C4 -5.1(4) . . . . ?
C11 C12 C6 P1 163.3(2) . . . . ?
C11 C12 C6 C7 -5.8(4) . . . . ?
C11 C9 C8 C7 -4.0(4) . . . . ?
C11 C9 C10 C1 0.2(3) . . . . ?
C11 C2 C3 C4 -2.7(4) . . . . ?
C11 C2 C1 C10 0.9(3) . . . . ?
C14 C23 C24 C17 3.9(4) . . . . ?
C14 C23 C24 C18 -176.5(3) . . . . ?
C14 C23 C21 C22 1.1(3) . . . . ?
C14 C23 C21 C20 -178.5(3) . . . . ?
C5 C12 C11 C9 -175.4(3) . . . . ?
C5 C12 C11 C2 5.0(4) . . . . ?
C5 C12 C6 P1 -16.9(4) . . . . ?
C5 C12 C6 C7 174.0(3) . . . . ?
C5 C4 C3 C2 2.4(5) . . . . ?
C21 C23 C24 C17 -174.6(3) . . . . ?
C21 C23 C24 C18 5.0(4) . . . . ?
C21 C23 C14 C15 178.3(3) . . . . ?
C21 C23 C14 C13 0.0(3) . . . . ?
C21 C22 C13 C14 1.6(3) . . . . ?
C15 C16 C17 Ge1 -171.5(2) . . . . ?
C15 C16 C17 C24 1.0(4) . . . . ?
C15 C14 C13 C22 -179.0(3) . . . . ?
C9 C11 C2 C3 179.3(3) . . . . ?
C9 C11 C2 C1 -0.8(3) . . . . ?
C18 P2 O2 Ge1 12.2(2) . . . . ?
C18 P2 C35 C36 52.3(2) . . . . ?
C18 P2 C35 C34 176.0(2) . . . . ?
C18 P2 C31 C32 72.7(3) . . . . ?
C18 P2 C31 C33 -56.6(3) . . . . ?
C18 C24 C17 Ge1 -11.5(4) . . . . ?
C18 C24 C17 C16 176.4(3) . . . . ?
C18 C19 C20 C21 3.9(5) . . . . ?
C6 P1 O1 Ge1 5.5(2) . . . . ?
C6 P1 C28 C29 177.8(2) . . . . ?
C6 P1 C28 C30 -59.2(3) . . . . ?
C6 P1 C25 C27 52.5(3) . . . . ?
C6 P1 C25 C26 -72.9(3) . . . . ?
C6 C12 C11 C9 4.4(4) . . . . ?
C6 C12 C11 C2 -175.2(3) . . . . ?
C6 C12 C5 Ge1 -10.5(4) . . . . ?
C6 C12 C5 C4 175.2(3) . . . . ?
C6 C7 C8 C9 2.5(5) . . . . ?
C28 P1 O1 Ge1 -116.18(18) . . . . ?
C28 P1 C6 C12 140.6(2) . . . . ?
C28 P1 C6 C7 -49.9(3) . . . . ?
C28 P1 C25 C27 173.2(2) . . . . ?
C28 P1 C25 C26 47.7(3) . . . . ?
C2 C11 C9 C8 -179.9(3) . . . . ?
C2 C11 C9 C10 0.4(3) . . . . ?
C2 C1 C10 C9 -0.6(3) . . . . ?
C22 C21 C20 C19 175.8(3) . . . . ?
C20 C21 C22 C13 177.8(3) . . . . ?
C13 C14 C15 C16 175.1(3) . . . . ?
C3 C2 C1 C10 -179.3(3) . . . . ?
C8 C9 C10 C1 -179.5(3) . . . . ?
C1 C2 C3 C4 177.5(3) . . . . ?
C10 C9 C8 C7 175.6(3) . . . . ?
C31 P2 O2 Ge1 -113.32(18) . . . . ?
C31 P2 C35 C36 175.9(2) . . . . ?
C31 P2 C35 C34 -60.4(3) . . . . ?
C31 P2 C18 C24 140.9(2) . . . . ?
C31 P2 C18 C19 -52.2(3) . . . . ?
C25 P1 O1 Ge1 123.86(18) . . . . ?
C25 P1 C6 C12 -99.2(2) . . . . ?
C25 P1 C6 C7 70.2(3) . . . . ?
C25 P1 C28 C29 57.9(2) . . . . ?
C25 P1 C28 C30 -179.1(2) . . . . ?
C44 C43 C42 O7 26.8(5) . . . . ?
C45 O7 C42 C43 -5.2(5) . . . . ?
C45 C44 C43 C42 -36.9(4) . . . . ?
C43 C44 C45 O7 34.6(4) . . . . ?
C42 O7 C45 C44 -19.1(4) . . . . ?
C38 O6 C41 C40 14.9(5) . . . . ?
C39 C40 C41 O6 -31.3(4) . . . . ?
C41 O6 C38 C39 8.0(5) . . . . ?
C41 C40 C39 C38 34.6(4) . . . . ?
